data_4342611
loop_
_publ_author_name
'Herv\'e, Alexandre'
'Bouzidi, Yamina'
'Berthet, Jean-Claude'
'Belkhiri, Lotfi'
'Thu\'ery, Pierre'
'Boucekkine, Abdou'
'Ephritikhine, Michel'

_publ_section_title
;
 U(III)-CN versus U(IV)-NC Coordination in Tris(silylamide) Complexes.
;
_journal_issue 5
_journal_name_full 'Inorganic chemistry'
_journal_page_first 2474
_journal_paper_doi 10.1021/acs.inorgchem.5b00034
_journal_volume 54
_journal_year 2015
_chemical_formula_sum 'C34 H86 F6 N4 O8 S2 Si8 U2'
_chemical_formula_weight 1557.97
_space_group_IT_number 2
_symmetry_cell_setting triclinic
_symmetry_space_group_name_Hall '-P 1'
_symmetry_space_group_name_H-M 'P -1'
_atom_sites_solution_hydrogens geom
_atom_sites_solution_primary direct
_atom_sites_solution_secondary difmap
_audit_creation_method SHELXL-97
_cell_angle_alpha 92.187(5)
_cell_angle_beta 104.462(5)
_cell_angle_gamma 114.001(4)
_cell_formula_units_Z 1
_cell_length_a 11.8587(10)
_cell_length_b 11.9910(10)
_cell_length_c 12.5171(9)
_cell_measurement_reflns_used 85800
_cell_measurement_temperature 150(2)
_cell_measurement_theta_max 25.68
_cell_measurement_theta_min 2.49
_cell_volume 1554.7(2)
_computing_cell_refinement 'HKL2000 (Otwinowski & Minor, 1997)'
_computing_data_collection 'COLLECT (Nonius, 1998)'
_computing_data_reduction 'HKL2000 (Otwinowski & Minor, 1997)'
_computing_molecular_graphics 'SHELXTL (Sheldrick, 2008)'
_computing_publication_material 'SHELXTL (Sheldrick, 2008); PLATON (Spek, 2003)'
_computing_structure_refinement 'SHELXL-97 (Sheldrick, 2008)'
_computing_structure_solution 'SHELXS-97 (Sheldrick, 2008)'
_diffrn_ambient_temperature 150(2)
_diffrn_measured_fraction_theta_full 0.998
_diffrn_measured_fraction_theta_max 0.998
_diffrn_measurement_device_type 'Nonius Kappa-CCD area-detector diffractometer'
_diffrn_measurement_method '2 \f and 13 \w scans with 2\% steps (743 frames)'
_diffrn_radiation_monochromator graphite
_diffrn_radiation_source 'fine-focus sealed tube'
_diffrn_radiation_type MoK\a
_diffrn_radiation_wavelength 0.71073
_diffrn_reflns_av_R_equivalents 0.0450
_diffrn_reflns_av_unetI/netI 0.0519
_diffrn_reflns_limit_h_max 14
_diffrn_reflns_limit_h_min -14
_diffrn_reflns_limit_k_max 14
_diffrn_reflns_limit_k_min -14
_diffrn_reflns_limit_l_max 15
_diffrn_reflns_limit_l_min -15
_diffrn_reflns_number 85800
_diffrn_reflns_theta_full 25.68
_diffrn_reflns_theta_max 25.68
_diffrn_reflns_theta_min 2.49
_diffrn_standards_decay_% 0
_diffrn_standards_interval_time 0
_diffrn_standards_number 0
_exptl_absorpt_coefficient_mu 5.482
_exptl_absorpt_correction_T_max 0.611
_exptl_absorpt_correction_T_min 0.384
_exptl_absorpt_correction_type multi-scan
_exptl_absorpt_process_details 'SCALEPACK (Otwinowski & Minor, 1997)'
_exptl_crystal_colour yellow
_exptl_crystal_density_diffrn 1.664
_exptl_crystal_density_method 'not measured'
_exptl_crystal_description platelet
_exptl_crystal_F_000 764
_exptl_crystal_size_max 0.22
_exptl_crystal_size_mid 0.17
_exptl_crystal_size_min 0.09
_refine_diff_density_max 3.096
_refine_diff_density_min -1.488
_refine_diff_density_rms 0.208
_refine_ls_extinction_method none
_refine_ls_goodness_of_fit_ref 1.089
_refine_ls_hydrogen_treatment constr
_refine_ls_matrix_type full
_refine_ls_number_parameters 300
_refine_ls_number_reflns 5913
_refine_ls_number_restraints 0
_refine_ls_restrained_S_all 1.089
_refine_ls_R_factor_all 0.0553
_refine_ls_R_factor_gt 0.0478
_refine_ls_shift/su_max 0.000
_refine_ls_shift/su_mean 0.000
_refine_ls_structure_factor_coef Fsqd
_refine_ls_weighting_details 'calc w=1/[\s^2^(Fo^2^)+(0.0705P)^2^+5.7227P] where P=(Fo^2^+2Fc^2^)/3'
_refine_ls_weighting_scheme calc
_refine_ls_wR_factor_gt 0.1246
_refine_ls_wR_factor_ref 0.1279
_reflns_number_gt 5280
_reflns_number_total 5913
_reflns_threshold_expression >2sigma(I)
_cod_data_source_file ic5b00034_si_001.cif
_cod_data_source_block 6
_cod_database_code 4342611

loop_
_symmetry_equiv_pos_as_xyz
'x, y, z'
'-x, -y, -z'

loop_
_atom_site_label
_atom_site_type_symbol
_atom_site_fract_x
_atom_site_fract_y
_atom_site_fract_z
_atom_site_U_iso_or_equiv
_atom_site_adp_type
_atom_site_occupancy
_atom_site_symmetry_multiplicity
_atom_site_calc_flag
_atom_site_refinement_flags
U1 U 0.02384(3) 0.34992(2) 0.29390(2) 0.03184(12) Uani 1 1 d .
S1 S -0.17103(19) 0.50307(18) 0.38834(16) 0.0353(4) Uani 1 1 d .
Si1 Si -0.2235(2) 0.2044(2) 0.10933(18) 0.0378(5) Uani 1 1 d .
Si2 Si -0.2639(2) 0.0908(2) 0.3226(2) 0.0407(5) Uani 1 1 d .
Si3 Si 0.2056(2) 0.1930(2) 0.32902(19) 0.0423(5) Uani 1 1 d .
Si4 Si 0.2227(2) 0.3185(2) 0.12809(19) 0.0409(5) Uani 1 1 d .
O1 O -0.0726(5) 0.4887(5) 0.3482(5) 0.0391(12) Uani 1 1 d .
O2 O -0.1163(6) 0.5817(5) 0.4974(4) 0.0409(13) Uani 1 1 d .
O3 O -0.2855(6) 0.3942(5) 0.3765(5) 0.0481(14) Uani 1 1 d .
O4 O 0.1795(5) 0.5654(5) 0.3030(5) 0.0404(12) Uani 1 1 d .
N1 N -0.1693(6) 0.1949(6) 0.2521(5) 0.0345(14) Uani 1 1 d .
N2 N 0.1643(6) 0.2911(6) 0.2447(5) 0.0366(14) Uani 1 1 d .
F1 F -0.1188(6) 0.7069(5) 0.3022(5) 0.0610(15) Uani 1 1 d .
F2 F -0.3081(6) 0.6250(6) 0.3246(5) 0.0647(15) Uani 1 1 d .
F3 F -0.2666(7) 0.5429(6) 0.1916(4) 0.0707(17) Uani 1 1 d .
C1 C -0.0832(9) 0.3475(8) 0.1033(6) 0.0411(18) Uani 1 1 d .
H1A H -0.1034 0.4193 0.0917 0.049 Uiso 1 1 calc R
H1B H -0.0388 0.3355 0.0496 0.049 Uiso 1 1 calc R
C2 C -0.2459(11) 0.0627(9) 0.0212(8) 0.058(2) Uani 1 1 d .
H2A H -0.1663 0.0516 0.0422 0.087 Uiso 1 1 calc R
H2B H -0.2666 0.0722 -0.0578 0.087 Uiso 1 1 calc R
H2C H -0.3167 -0.0097 0.0331 0.087 Uiso 1 1 calc R
C3 C -0.3773(9) 0.2238(10) 0.0705(8) 0.056(2) Uani 1 1 d .
H3A H -0.4497 0.1458 0.0706 0.084 Uiso 1 1 calc R
H3B H -0.3913 0.2472 -0.0042 0.084 Uiso 1 1 calc R
H3C H -0.3711 0.2887 0.1248 0.084 Uiso 1 1 calc R
C4 C -0.1943(9) 0.1438(9) 0.4769(7) 0.049(2) Uani 1 1 d .
H4A H -0.1106 0.1406 0.5021 0.074 Uiso 1 1 calc R
H4B H -0.2531 0.0896 0.5153 0.074 Uiso 1 1 calc R
H4C H -0.1827 0.2288 0.4943 0.074 Uiso 1 1 calc R
C5 C -0.4326(9) 0.0768(9) 0.2903(9) 0.055(2) Uani 1 1 d .
H5A H -0.4302 0.1594 0.2994 0.083 Uiso 1 1 calc R
H5B H -0.4756 0.0281 0.3415 0.083 Uiso 1 1 calc R
H5C H -0.4804 0.0355 0.2132 0.083 Uiso 1 1 calc R
C6 C -0.2751(10) -0.0682(8) 0.2889(9) 0.055(2) Uani 1 1 d .
H6A H -0.3301 -0.1045 0.2122 0.083 Uiso 1 1 calc R
H6B H -0.3125 -0.1205 0.3408 0.083 Uiso 1 1 calc R
H6C H -0.1887 -0.0626 0.2961 0.083 Uiso 1 1 calc R
C7 C 0.3736(9) 0.2705(12) 0.4256(8) 0.065(3) Uani 1 1 d .
H7A H 0.4354 0.2919 0.3819 0.097 Uiso 1 1 calc R
H7B H 0.3885 0.2143 0.4762 0.097 Uiso 1 1 calc R
H7C H 0.3850 0.3459 0.4692 0.097 Uiso 1 1 calc R
C8 C 0.0952(9) 0.1453(8) 0.4193(7) 0.0441(19) Uani 1 1 d .
H8A H 0.1075 0.2185 0.4670 0.066 Uiso 1 1 calc R
H8B H 0.1147 0.0881 0.4663 0.066 Uiso 1 1 calc R
H8C H 0.0055 0.1042 0.3721 0.066 Uiso 1 1 calc R
C9 C 0.1765(14) 0.0437(10) 0.2491(9) 0.070(3) Uani 1 1 d .
H9A H 0.0854 0.0004 0.2057 0.104 Uiso 1 1 calc R
H9B H 0.1984 -0.0081 0.3014 0.104 Uiso 1 1 calc R
H9C H 0.2304 0.0608 0.1983 0.104 Uiso 1 1 calc R
C10 C 0.3881(10) 0.3208(12) 0.1553(10) 0.067(3) Uani 1 1 d .
H10A H 0.4466 0.3792 0.2233 0.101 Uiso 1 1 calc R
H10B H 0.4216 0.3466 0.0918 0.101 Uiso 1 1 calc R
H10C H 0.3817 0.2379 0.1648 0.101 Uiso 1 1 calc R
C11 C 0.1113(10) 0.1971(9) 0.0035(8) 0.056(2) Uani 1 1 d .
H11A H 0.0969 0.1150 0.0232 0.085 Uiso 1 1 calc R
H11B H 0.1503 0.2102 -0.0581 0.085 Uiso 1 1 calc R
H11C H 0.0287 0.2026 -0.0196 0.085 Uiso 1 1 calc R
C12 C 0.2470(10) 0.4727(9) 0.0855(8) 0.053(2) Uani 1 1 d .
H12A H 0.1682 0.4840 0.0778 0.079 Uiso 1 1 calc R
H12B H 0.2669 0.4767 0.0139 0.079 Uiso 1 1 calc R
H12C H 0.3188 0.5382 0.1426 0.079 Uiso 1 1 calc R
C13 C -0.2183(10) 0.6013(9) 0.2958(7) 0.049(2) Uani 1 1 d .
C14 C 0.1500(9) 0.6615(8) 0.2520(8) 0.045(2) Uani 1 1 d .
H14A H 0.1139 0.6983 0.2988 0.054 Uiso 1 1 calc R
H14B H 0.0872 0.6275 0.1768 0.054 Uiso 1 1 calc R
C15 C 0.2757(10) 0.7550(9) 0.2446(9) 0.055(2) Uani 1 1 d .
H15A H 0.2924 0.7338 0.1747 0.066 Uiso 1 1 calc R
H15B H 0.2773 0.8382 0.2468 0.066 Uiso 1 1 calc R
C16 C 0.3729(10) 0.7509(9) 0.3437(10) 0.064(3) Uani 1 1 d .
H16A H 0.3840 0.8067 0.4097 0.077 Uiso 1 1 calc R
H16B H 0.4574 0.7752 0.3290 0.077 Uiso 1 1 calc R
C17 C 0.3174(8) 0.6162(8) 0.3620(8) 0.049(2) Uani 1 1 d .
H17A H 0.3585 0.5707 0.3309 0.058 Uiso 1 1 calc R
H17B H 0.3313 0.6110 0.4426 0.058 Uiso 1 1 calc R

loop_
_atom_site_aniso_label
_atom_site_aniso_U_11
_atom_site_aniso_U_22
_atom_site_aniso_U_33
_atom_site_aniso_U_23
_atom_site_aniso_U_13
_atom_site_aniso_U_12
U1 0.03455(18) 0.03186(17) 0.03145(17) 0.00379(11) 0.01181(12) 0.01536(12)
S1 0.0397(10) 0.0375(10) 0.0330(9) 0.0045(8) 0.0105(8) 0.0209(8)
Si1 0.0379(12) 0.0420(12) 0.0330(11) 0.0016(9) 0.0069(9) 0.0191(10)
Si2 0.0402(12) 0.0362(11) 0.0444(12) 0.0085(10) 0.0141(10) 0.0141(10)
Si3 0.0526(14) 0.0508(13) 0.0361(11) 0.0087(10) 0.0133(10) 0.0342(12)
Si4 0.0464(13) 0.0468(13) 0.0383(11) 0.0066(10) 0.0177(10) 0.0255(11)
O1 0.040(3) 0.044(3) 0.046(3) 0.008(2) 0.018(3) 0.027(3)
O2 0.055(4) 0.044(3) 0.025(3) -0.001(2) 0.006(2) 0.026(3)
O3 0.040(3) 0.042(3) 0.055(4) -0.003(3) 0.015(3) 0.012(3)
O4 0.037(3) 0.036(3) 0.045(3) 0.009(2) 0.014(2) 0.011(2)
N1 0.037(4) 0.034(3) 0.030(3) 0.003(3) 0.008(3) 0.014(3)
N2 0.038(4) 0.045(4) 0.030(3) 0.004(3) 0.013(3) 0.019(3)
F1 0.080(4) 0.052(3) 0.063(3) 0.026(3) 0.027(3) 0.035(3)
F2 0.068(4) 0.088(4) 0.060(3) 0.011(3) 0.014(3) 0.057(4)
F3 0.100(5) 0.082(4) 0.034(3) 0.003(3) 0.002(3) 0.053(4)
C1 0.055(5) 0.043(4) 0.033(4) 0.010(3) 0.016(4) 0.026(4)
C2 0.070(7) 0.053(5) 0.042(5) -0.009(4) 0.011(5) 0.022(5)
C3 0.038(5) 0.075(7) 0.051(5) 0.012(5) 0.006(4) 0.025(5)
C4 0.054(5) 0.051(5) 0.047(5) 0.013(4) 0.020(4) 0.023(4)
C5 0.039(5) 0.052(5) 0.072(6) 0.009(5) 0.017(5) 0.017(4)
C6 0.056(6) 0.038(5) 0.074(7) 0.017(4) 0.022(5) 0.021(4)
C7 0.043(5) 0.106(9) 0.048(5) 0.023(6) 0.011(4) 0.036(6)
C8 0.049(5) 0.046(5) 0.041(4) 0.005(4) 0.013(4) 0.024(4)
C9 0.130(11) 0.064(6) 0.050(6) 0.020(5) 0.040(6) 0.067(7)
C10 0.056(6) 0.098(8) 0.073(7) 0.020(6) 0.035(6) 0.046(6)
C11 0.074(7) 0.064(6) 0.040(5) 0.002(4) 0.023(5) 0.034(5)
C12 0.073(7) 0.056(5) 0.045(5) 0.015(4) 0.031(5) 0.036(5)
C13 0.061(6) 0.059(6) 0.034(4) 0.003(4) 0.006(4) 0.038(5)
C14 0.048(5) 0.037(4) 0.049(5) 0.013(4) 0.015(4) 0.015(4)
C15 0.056(6) 0.041(5) 0.073(7) 0.016(5) 0.028(5) 0.021(4)
C16 0.048(6) 0.045(5) 0.092(8) 0.010(5) 0.019(5) 0.013(4)
C17 0.040(5) 0.047(5) 0.049(5) 0.012(4) 0.011(4) 0.010(4)

loop_
_atom_type_symbol
_atom_type_description
_atom_type_scat_dispersion_real
_atom_type_scat_dispersion_imag
_atom_type_scat_source
C C 0.0033 0.0016 'International Tables Vol C Tables 4.2.6.8 and 6.1.1.4'
H H 0.0000 0.0000 'International Tables Vol C Tables 4.2.6.8 and 6.1.1.4'
N N 0.0061 0.0033 'International Tables Vol C Tables 4.2.6.8 and 6.1.1.4'
S S 0.1246 0.1234 'International Tables Vol C Tables 4.2.6.8 and 6.1.1.4'
U U -9.6767 9.6646 'International Tables Vol C Tables 4.2.6.8 and 6.1.1.4'
O O 0.0106 0.0060 'International Tables Vol C Tables 4.2.6.8 and 6.1.1.4'
Si Si 0.0817 0.0704 'International Tables Vol C Tables 4.2.6.8 and 6.1.1.4'
F F 0.0171 0.0103 'International Tables Vol C Tables 4.2.6.8 and 6.1.1.4'

loop_
_geom_angle_atom_site_label_1
_geom_angle_atom_site_label_2
_geom_angle_atom_site_label_3
_geom_angle
_geom_angle_site_symmetry_1
_geom_angle_site_symmetry_3
N1 U1 N2 110.9(2) . .
N1 U1 C1 73.2(3) . .
N2 U1 C1 92.5(3) . .
N1 U1 O4 155.1(2) . .
N2 U1 O4 87.3(2) . .
C1 U1 O4 89.6(2) . .
N1 U1 O2 110.8(2) . 2_566
N2 U1 O2 104.6(2) . 2_566
C1 U1 O2 159.0(2) . 2_566
O4 U1 O2 79.13(18) . 2_566
N1 U1 O1 88.2(2) . .
N2 U1 O1 159.9(2) . .
C1 U1 O1 87.0(2) . .
O4 U1 O1 72.62(18) . .
O2 U1 O1 72.71(18) 2_566 .
O3 S1 O1 116.4(4) . .
O3 S1 O2 115.4(4) . .
O1 S1 O2 111.7(4) . .
O3 S1 C13 106.0(4) . .
O1 S1 C13 102.9(4) . .
O2 S1 C13 102.3(4) . .
N1 Si1 C1 98.4(3) . .
N1 Si1 C2 109.6(4) . .
C1 Si1 C2 113.9(4) . .
N1 Si1 C3 113.8(4) . .
C1 Si1 C3 111.5(4) . .
C2 Si1 C3 109.3(5) . .
N1 Si2 C4 110.2(4) . .
N1 Si2 C5 113.8(4) . .
C4 Si2 C5 104.8(5) . .
N1 Si2 C6 111.0(4) . .
C4 Si2 C6 109.2(5) . .
C5 Si2 C6 107.5(5) . .
N2 Si3 C7 112.9(4) . .
N2 Si3 C8 107.7(4) . .
C7 Si3 C8 106.5(4) . .
N2 Si3 C9 113.6(4) . .
C7 Si3 C9 111.1(6) . .
C8 Si3 C9 104.2(5) . .
N2 Si4 C12 114.0(4) . .
N2 Si4 C11 111.3(4) . .
C12 Si4 C11 107.6(5) . .
N2 Si4 C10 112.2(4) . .
C12 Si4 C10 103.5(5) . .
C11 Si4 C10 107.8(5) . .
S1 O1 U1 149.1(3) . .
S1 O2 U1 160.6(3) . 2_566
C14 O4 C17 109.5(6) . .
C14 O4 U1 126.1(5) . .
C17 O4 U1 124.4(5) . .
Si2 N1 Si1 124.0(4) . .
Si2 N1 U1 137.2(3) . .
Si1 N1 U1 98.6(3) . .
Si3 N2 Si4 117.4(4) . .
Si3 N2 U1 113.5(3) . .
Si4 N2 U1 128.8(4) . .
Si1 C1 U1 89.4(3) . .
Si1 C1 H1A 113.7 . .
U1 C1 H1A 113.7 . .
Si1 C1 H1B 113.7 . .
U1 C1 H1B 113.7 . .
H1A C1 H1B 111.0 . .
Si1 C2 H2A 109.5 . .
Si1 C2 H2B 109.5 . .
H2A C2 H2B 109.5 . .
Si1 C2 H2C 109.5 . .
H2A C2 H2C 109.5 . .
H2B C2 H2C 109.5 . .
Si1 C3 H3A 109.5 . .
Si1 C3 H3B 109.5 . .
H3A C3 H3B 109.5 . .
Si1 C3 H3C 109.5 . .
H3A C3 H3C 109.5 . .
H3B C3 H3C 109.5 . .
Si2 C4 H4A 109.5 . .
Si2 C4 H4B 109.5 . .
H4A C4 H4B 109.5 . .
Si2 C4 H4C 109.5 . .
H4A C4 H4C 109.5 . .
H4B C4 H4C 109.5 . .
Si2 C5 H5A 109.5 . .
Si2 C5 H5B 109.5 . .
H5A C5 H5B 109.5 . .
Si2 C5 H5C 109.5 . .
H5A C5 H5C 109.5 . .
H5B C5 H5C 109.5 . .
Si2 C6 H6A 109.5 . .
Si2 C6 H6B 109.5 . .
H6A C6 H6B 109.5 . .
Si2 C6 H6C 109.5 . .
H6A C6 H6C 109.5 . .
H6B C6 H6C 109.5 . .
Si3 C7 H7A 109.5 . .
Si3 C7 H7B 109.5 . .
H7A C7 H7B 109.5 . .
Si3 C7 H7C 109.5 . .
H7A C7 H7C 109.5 . .
H7B C7 H7C 109.5 . .
Si3 C8 H8A 109.5 . .
Si3 C8 H8B 109.5 . .
H8A C8 H8B 109.5 . .
Si3 C8 H8C 109.5 . .
H8A C8 H8C 109.5 . .
H8B C8 H8C 109.5 . .
Si3 C9 H9A 109.5 . .
Si3 C9 H9B 109.5 . .
H9A C9 H9B 109.5 . .
Si3 C9 H9C 109.5 . .
H9A C9 H9C 109.5 . .
H9B C9 H9C 109.5 . .
Si4 C10 H10A 109.5 . .
Si4 C10 H10B 109.5 . .
H10A C10 H10B 109.5 . .
Si4 C10 H10C 109.5 . .
H10A C10 H10C 109.5 . .
H10B C10 H10C 109.5 . .
Si4 C11 H11A 109.5 . .
Si4 C11 H11B 109.5 . .
H11A C11 H11B 109.5 . .
Si4 C11 H11C 109.5 . .
H11A C11 H11C 109.5 . .
H11B C11 H11C 109.5 . .
Si4 C12 H12A 109.5 . .
Si4 C12 H12B 109.5 . .
H12A C12 H12B 109.5 . .
Si4 C12 H12C 109.5 . .
H12A C12 H12C 109.5 . .
H12B C12 H12C 109.5 . .
F1 C13 F3 109.2(8) . .
F1 C13 F2 108.6(7) . .
F3 C13 F2 108.8(8) . .
F1 C13 S1 111.1(6) . .
F3 C13 S1 109.3(6) . .
F2 C13 S1 109.8(6) . .
O4 C14 C15 104.7(7) . .
O4 C14 H14A 110.8 . .
C15 C14 H14A 110.8 . .
O4 C14 H14B 110.8 . .
C15 C14 H14B 110.8 . .
H14A C14 H14B 108.9 . .
C16 C15 C14 104.9(8) . .
C16 C15 H15A 110.8 . .
C14 C15 H15A 110.8 . .
C16 C15 H15B 110.8 . .
C14 C15 H15B 110.8 . .
H15A C15 H15B 108.9 . .
C15 C16 C17 104.4(8) . .
C15 C16 H16A 110.9 . .
C17 C16 H16A 110.9 . .
C15 C16 H16B 110.9 . .
C17 C16 H16B 110.9 . .
H16A C16 H16B 108.9 . .
O4 C17 C16 105.2(7) . .
O4 C17 H17A 110.7 . .
C16 C17 H17A 110.7 . .
O4 C17 H17B 110.7 . .
C16 C17 H17B 110.7 . .
H17A C17 H17B 108.8 . .

loop_
_geom_bond_atom_site_label_1
_geom_bond_atom_site_label_2
_geom_bond_distance
_geom_bond_site_symmetry_2
U1 N1 2.200(6) .
U1 N2 2.256(6) .
U1 C1 2.400(8) .
U1 O4 2.468(5) .
U1 O2 2.525(5) 2_566
U1 O1 2.528(5) .
S1 O3 1.418(6) .
S1 O1 1.447(5) .
S1 O2 1.461(5) .
S1 C13 1.833(9) .
Si1 N1 1.767(6) .
Si1 C1 1.862(9) .
Si1 C2 1.876(9) .
Si1 C3 1.877(9) .
Si2 N1 1.742(7) .
Si2 C4 1.870(9) .
Si2 C5 1.874(9) .
Si2 C6 1.881(9) .
Si3 N2 1.744(7) .
Si3 C7 1.871(10) .
Si3 C8 1.871(9) .
Si3 C9 1.874(10) .
Si4 N2 1.753(6) .
Si4 C12 1.872(9) .
Si4 C11 1.879(10) .
Si4 C10 1.894(10) .
O2 U1 2.525(5) 2_566
O4 C14 1.460(10) .
O4 C17 1.463(10) .
F1 C13 1.316(12) .
F2 C13 1.332(11) .
F3 C13 1.324(10) .
C1 H1A 0.9900 .
C1 H1B 0.9900 .
C2 H2A 0.9800 .
C2 H2B 0.9800 .
C2 H2C 0.9800 .
C3 H3A 0.9800 .
C3 H3B 0.9800 .
C3 H3C 0.9800 .
C4 H4A 0.9800 .
C4 H4B 0.9800 .
C4 H4C 0.9800 .
C5 H5A 0.9800 .
C5 H5B 0.9800 .
C5 H5C 0.9800 .
C6 H6A 0.9800 .
C6 H6B 0.9800 .
C6 H6C 0.9800 .
C7 H7A 0.9800 .
C7 H7B 0.9800 .
C7 H7C 0.9800 .
C8 H8A 0.9800 .
C8 H8B 0.9800 .
C8 H8C 0.9800 .
C9 H9A 0.9800 .
C9 H9B 0.9800 .
C9 H9C 0.9800 .
C10 H10A 0.9800 .
C10 H10B 0.9800 .
C10 H10C 0.9800 .
C11 H11A 0.9800 .
C11 H11B 0.9800 .
C11 H11C 0.9800 .
C12 H12A 0.9800 .
C12 H12B 0.9800 .
C12 H12C 0.9800 .
C14 C15 1.485(12) .
C14 H14A 0.9900 .
C14 H14B 0.9900 .
C15 C16 1.485(15) .
C15 H15A 0.9900 .
C15 H15B 0.9900 .
C16 C17 1.527(13) .
C16 H16A 0.9900 .
C16 H16B 0.9900 .
C17 H17A 0.9900 .
C17 H17B 0.9900 .
